data_2004624
loop_
_publ_author_name
'Rudert, R.'
'Schulz, B.'
'Reck, G.'
'Vollhardt, D.'
'Kriwanek, J.'

_publ_section_title
;
 <i>n</i>-Butyl(carboxymethyl)dimethylammonium Bromide and
 (Carboxymethyl)ethyldimethylammonium Bromide
;
_journal_issue 3
_journal_name_full 'Acta Crystallographica Section C'
_journal_page_first 648
_journal_page_last 652
_journal_paper_doi 10.1107/S0108270195011541
_journal_volume 52
_journal_year 1996
_chemical_formula_iupac 'C6 H14 N1 O2 1+, Br 1-'
_chemical_formula_sum 'C6 H14 Br N O2'
_chemical_formula_weight 212.09
_chemical_name_systematic
;
N-n-ethyl-N,N-dimethylammonio acetic acid bromide
;
_space_group_crystal_system monoclinic
_space_group_IT_number 9
_space_group_name_Hall 'C -2yc'
_space_group_name_H-M_alt 'C 1 c 1'
_atom_type_scat_source IntTabIV
_audit_creation_method from_MolEN_master_file_using_cif_in
_cell_angle_alpha 90
_cell_angle_beta 107.58(5)
_cell_angle_gamma 90
_cell_formula_units_Z 4
_cell_length_a 12.108(7)
_cell_length_b 7.277(3)
_cell_length_c 10.835(9)
_cell_measurement_reflns_used 24
_cell_measurement_temperature 294
_cell_measurement_theta_max 17
_cell_measurement_theta_min 11
_cell_volume 910.1(10)
_computing_cell_refinement 'CAD-4 Operations Manual'
_computing_data_collection 'CAD-4 Operations Manual (Enraf-Nonius, 1977)'
_computing_data_reduction 'MolEN PROCESS (Fair, 1990)'
_computing_molecular_graphics 'PLATON92  (Spek, 1990) and SCHAKAL92 (Keller, 1992)'
_computing_publication_material 'MolEN CIF IN'
_computing_structure_refinement 'MolEN LSFM'
_computing_structure_solution 'direct methods (MULTAN80; Main et al., 1980)'
_diffrn_measurement_device 'Enraf-Nonius CAD-4'
_diffrn_measurement_method \q/2\q
_diffrn_radiation_type MoK\a
_diffrn_radiation_wavelength 0.71073
_diffrn_reflns_av_R_equivalents 0.125
_diffrn_reflns_limit_h_max 14
_diffrn_reflns_limit_h_min -14
_diffrn_reflns_limit_k_max 8
_diffrn_reflns_limit_k_min -8
_diffrn_reflns_limit_l_max 12
_diffrn_reflns_limit_l_min -12
_diffrn_reflns_number 3201
_diffrn_reflns_theta_max 24.97
_diffrn_standards_decay_% 1.55
_diffrn_standards_interval_time 30
_diffrn_standards_number 2
_exptl_absorpt_coefficient_mu 4.423
_exptl_absorpt_correction_T_max 0.9998
_exptl_absorpt_correction_T_min 0.5745
_exptl_absorpt_correction_type 'empirical via \y scans (Fair, 1990)'
_exptl_crystal_colour clear
_exptl_crystal_density_diffrn 1.55
_exptl_crystal_description plate
_exptl_crystal_F_000 432
_exptl_crystal_size_max 0.45
_exptl_crystal_size_mid 0.40
_exptl_crystal_size_min 0.03
_refine_diff_density_max 0.95
_refine_diff_density_min -0.50
_refine_ls_abs_structure_details
;
The absolute structure was determined by R value.
;
_refine_ls_extinction_method none
_refine_ls_goodness_of_fit_obs 1.354
_refine_ls_hydrogen_treatment
;
All H atoms were refined as riding, except for atom H2 which was
refined independently from the position of O2
;
_refine_ls_number_parameters 92
_refine_ls_number_reflns 1381
_refine_ls_R_factor_obs 0.052
_refine_ls_shift/esd_max 0.036
_refine_ls_structure_factor_coef F
_refine_ls_weighting_details 'w = 4F~o~^2^/[\s^2^(F~o~^2^) + 0.0016F~o~^4^]'
_refine_ls_weighting_scheme calc
_refine_ls_wR_factor_obs 0.061
_reflns_number_observed 1381
_reflns_number_total 1741
_reflns_observed_criterion >2.0\s(I)
_cod_data_source_file ka1118.cif
_cod_data_source_block beh2n
_cod_depositor_comments
;
 Updating space group information and adding the symmetry operation list.

 Antanas Vaitkus,
 2018-06-15

The following automatic conversions were performed:

'_refine_ls_weighting_scheme' value 'w = 4F~o~^2^/[\s^2^(F~o~^2^) +
0.0016F~o~^4^]' was changed to 'calc'. New tag
'_refine_ls_weighting_details' was created. The value of the new tag
was set to 'w = 4F~o~^2^/[\s^2^(F~o~^2^) + 0.0016F~o~^4^]'.

Automatic conversion script
Id: cif_fix_values 3143 2015-03-26 13:38:13Z robertas 
;
_cod_original_cell_volume 910(2)
_cod_original_sg_symbol_H-M 'C c'
_cod_original_formula_sum 'C6 H14 Br1 N1 O2'
_cod_database_code 2004624

loop_
_space_group_symop_id
_space_group_symop_operation_xyz
1 x,y,z
2 x,-y,z+1/2
3 x+1/2,y+1/2,z
4 x+1/2,-y+1/2,z+1/2

loop_
_atom_site_aniso_label
_atom_site_aniso_U_11
_atom_site_aniso_U_22
_atom_site_aniso_U_33
_atom_site_aniso_U_12
_atom_site_aniso_U_13
_atom_site_aniso_U_23
Br 0.0484(2) 0.0608(3) 0.0827(3) 0.0135(5) 0.0225(2) 0.0188(5)
O1 0.095(4) 0.077(4) 0.065(2) 0.026(4) 0.029(2) 0.007(3)
O2 0.074(3) 0.064(3) 0.073(3) 0.020(4) 0.021(2) 0.009(3)
N1 0.054(2) 0.036(3) 0.073(3) 0.005(3) 0.033(2) 0.000(3)
C1 0.084(5) 0.088(6) 0.101(5) 0.036(6) 0.043(4) 0.028(5)
C2 0.092(7) 0.160(10) 0.073(5) 0.010(10) 0.003(5) 0.011(8)
C31 0.043(3) 0.057(4) 0.052(3) -0.002(4) 0.017(2) 0.003(3)
C32 0.040(3) 0.046(4) 0.066(3) 0.001(4) 0.022(2) -0.005(3)
C33 0.076(5) 0.054(4) 0.084(4) -0.006(5) 0.030(3) -0.010(4)
C34 0.057(3) 0.058(5) 0.111(4) 0.001(5) 0.052(2) -0.008(4)

loop_
_atom_site_label
_atom_site_fract_x
_atom_site_fract_y
_atom_site_fract_z
_atom_site_U_iso_or_equiv
_atom_site_thermal_displace_type
_atom_site_calc_flag
Br .3250 .20440(10) .8030 .0624(3) Uani d
O1 .1228(6) .6110(10) .6489(5) .078(3) Uani d
O2 .1869(5) .3905(9) .5449(5) .070(3) Uani d
N1 .0202(5) .7976(9) .4051(5) .052(3) Uani d
C1 -.0130(8) .855(2) .2652(8) .091(5) Uani d
C2 -.0890(10) .745(3) .1730(10) .103(7) Uani d
C31 .1309(6) .5420(10) .5523(6) .050(3) Uani d
C32 .0800(6) .6110(10) .4172(6) .049(3) Uani d
C33 .0982(8) .9410(10) .4773(8) .070(4) Uani d
C34 -.0892(6) .7870(10) .4463(8) .072(4) Uani d
H2 .228(8) .34(2) .612(8) .0823 Uiso d
H11 .0565 .8632 .2421 .1136 Uiso calc
H12 -0.0473 .9735 .2597 .1136 Uiso calc
H21 -0.1023 .7981 .0896 .1476 Uiso calc
H22 -0.0570 .6261 .1743 .1476 Uiso calc
H23 -0.1608 .7365 .1919 .1476 Uiso calc
H321 .1406 .6206 .3787 .0639 Uiso calc
H322 .0245 .5239 .3709 .0639 Uiso calc
H331 .1222 .9121 .5670 .0914 Uiso calc
H332 .1643 .9492 .4476 .0914 Uiso calc
H333 .0589 1.0560 .4644 .0914 Uiso calc
H341 -0.0696 .7510 .5344 .0905 Uiso calc
H342 -0.1255 .9044 .4359 .0905 Uiso calc
H343 -0.1410 .6998 .3940 .0905 Uiso calc

loop_
_geom_angle_atom_site_label_1
_geom_angle_atom_site_label_2
_geom_angle_atom_site_label_3
_geom_angle
_geom_angle_publ_flag
C31 O2 H2 119(8) no
C1 N1 C32 108.0(7) yes
C1 N1 C33 105.8(7) yes
C1 N1 C34 108.5(6) yes
C32 N1 C33 112.1(5) yes
C32 N1 C34 111.3(6) yes
C33 N1 C34 110.9(7) yes
N1 C1 C2 118.0(10) yes
N1 C1 H11 107.11 no
N1 C1 H12 107.11 no
C2 C1 H11 107.15 no
C2 C1 H12 107.06 no
H11 C1 H12 109.46 no
C1 C2 H21 109.46 no
C1 C2 H22 109.44 no
C1 C2 H23 109.47 no
H21 C2 H22 109.57 no
H21 C2 H23 109.36 no
H22 C2 H23 109.52 no
O1 C31 O2 126.2(7) yes
O1 C31 C32 126.8(8) yes
O2 C31 C32 107.0(6) yes
N1 C32 C31 115.5(6) yes
N1 C32 H321 107.97 no
N1 C32 H322 107.96 no
C31 C32 H321 107.96 no
C31 C32 H322 107.95 no
H321 C32 H322 109.45 no
N1 C33 H331 109.52 no
N1 C33 H332 109.53 no
N1 C33 H333 109.50 no
H331 C33 H332 109.39 no
H331 C33 H333 109.45 no
H332 C33 H333 109.43 no
N1 C34 H341 109.50 no
N1 C34 H342 109.50 no
N1 C34 H343 109.52 no
H341 C34 H342 109.49 no
H341 C34 H343 109.44 no
H342 C34 H343 109.38 no

loop_
_geom_bond_atom_site_label_1
_geom_bond_atom_site_label_2
_geom_bond_distance
_geom_bond_publ_flag
O1 C31 1.192(9) yes
O2 C31 1.310(10) yes
O2 H2 0.83(8) no
N1 C1 1.510(10) yes
N1 C32 1.520(10) yes
N1 C33 1.470(10) yes
N1 C34 1.520(10) yes
C1 C2 1.39(2) yes
C1 H11 0.9497 no
C1 H12 0.9504 no
C2 H21 0.9504 no
C2 H22 0.9485 no
C2 H23 0.9509 no
C31 C32 1.494(9) yes
C32 H321 0.9501 no
C32 H322 0.9502 no
C33 H331 0.9504 no
C33 H332 0.9505 no
C33 H333 0.9499 no
C34 H341 0.9495 no
C34 H342 0.9502 no
C34 H343 0.9509 no

loop_
_geom_torsion_atom_site_label_1
_geom_torsion_atom_site_label_2
_geom_torsion_atom_site_label_3
_geom_torsion_atom_site_label_4
_geom_torsion
_geom_torsion_publ_flag
C32 N1 C1 C2 61.0(13) yes
C33 N1 C1 C2 -178.8(11) no
C34 N1 C1 C2 -59.8(13) no
C1 N1 C32 C31 173.4(7) yes
C33 N1 C32 C31 57.3(9) no
C34 N1 C32 C31 -67.5(8) no
O1 C31 C32 N1 5.3(12) yes
O2 C31 C32 N1 -174.5(7) yes
